data_2235571
loop_
_publ_author_name
'Khalaji, Aliakbar Dehno'
'Bahramian, Bahram'
'Jafari, Khadijeh'
'Fejfarov\'a, Karla'
'Du\<sek, Michal'

_publ_section_title
;
 [4-Bromo-<i>N</i>-(pyridin-2-ylmethylidene)aniline-\k^2^<i>N</i>,<i>N</i>']iodido(triphenylphosphane-\k<i>P</i>)copper(I)
;
_journal_coeditor_code PK2426
_journal_issue 7
_journal_name_full 'Acta Crystallographica Section E'
_journal_page_first m1001
_journal_page_last m1002
_journal_paper_doi 10.1107/S160053681202884X
_journal_volume 68
_journal_year 2012
_chemical_formula_iupac '[Cu I (C12 H9 Br N2) (C18 H15 P)]'
_chemical_formula_moiety 'C30 H24 Br Cu I N2 P'
_chemical_formula_sum 'C30 H24 Br Cu I N2 P'
_chemical_formula_weight 713.9
_chemical_name_systematic
;
[4-Bromo-<i>N</i>-(pyridin-2-ylmethylidene)aniline-
\k^2^<i>N</i>,<i>N</i>']iodido(triphenylphosphane-\k<i>P</i>)copper(I)
;
_space_group_IT_number 14
_symmetry_cell_setting monoclinic
_symmetry_space_group_name_Hall '-P 2ybc'
_symmetry_space_group_name_H-M 'P 1 21/c 1'
_cell_angle_alpha 90
_cell_angle_beta 114.321(6)
_cell_angle_gamma 90
_cell_formula_units_Z 4
_cell_length_a 10.3141(5)
_cell_length_b 34.7124(16)
_cell_length_c 8.3792(4)
_cell_measurement_reflns_used 5306
_cell_measurement_temperature 120
_cell_measurement_theta_max 27.04
_cell_measurement_theta_min 2.9
_cell_volume 2733.7(3)
_computing_cell_refinement 'CrysAlis PRO (Agilent, 2010)'
_computing_data_collection 'CrysAlis PRO (Agilent, 2010)'
_computing_data_reduction 'CrysAlis PRO (Agilent, 2010)'
_computing_molecular_graphics 'DIAMOND (Brandenburg & Putz, 2005)'
_computing_publication_material 'JANA2006 (Pet\<r\'i\<cek <i>et al.</i>, 2006)'
_computing_structure_refinement 'JANA2006 (Pet\<r\'i\<cek <i>et al.</i>, 2006)'
_computing_structure_solution 'SIR2002 (Burla <i>et al.</i>, 2003)'
_diffrn_ambient_temperature 120
_diffrn_detector_area_resol_mean 10.4
_diffrn_measured_fraction_theta_full 0.98
_diffrn_measured_fraction_theta_max 0.97
_diffrn_measurement_device 'four-cycle diffractometer'
_diffrn_measurement_device_type 'Agilent Xcalibur diffractometer with an Atlas (Gemini ultra Cu) detector'
_diffrn_measurement_method 'Rotation method data acquisition using \w scans'
_diffrn_radiation_monochromator graphite
_diffrn_radiation_source 'Enhance (Mo) X-ray Source'
_diffrn_radiation_type 'Mo K\a'
_diffrn_radiation_wavelength 0.7107
_diffrn_reflns_av_R_equivalents 0.0481
_diffrn_reflns_av_sigmaI/netI 0.0593
_diffrn_reflns_limit_h_max 13
_diffrn_reflns_limit_h_min -12
_diffrn_reflns_limit_k_max 43
_diffrn_reflns_limit_k_min -44
_diffrn_reflns_limit_l_max 10
_diffrn_reflns_limit_l_min -10
_diffrn_reflns_number 14996
_diffrn_reflns_reduction_process
;
Integration of the CCD images was done by program CrysAlisPro
(Agilent Technologies, 2010). The same program was used for indexing of the
crystal shape and absorption correction.
;
_diffrn_reflns_theta_full 26.99
_diffrn_reflns_theta_max 27.22
_diffrn_reflns_theta_min 2.9
_diffrn_standards_number 0
_exptl_absorpt_coefficient_mu 3.471
_exptl_absorpt_correction_T_max 1.000
_exptl_absorpt_correction_T_min 0.914
_exptl_absorpt_correction_type multi-scan
_exptl_absorpt_process_details
;
(CrysAlis PRO; Agilent, 2010)
;
_exptl_crystal_colour red
_exptl_crystal_density_diffrn 1.7339
_exptl_crystal_density_method 'not measured'
_exptl_crystal_description needle
_exptl_crystal_F_000 1400
_exptl_crystal_size_max 0.491
_exptl_crystal_size_mid 0.043
_exptl_crystal_size_min 0.026
_refine_diff_density_max 0.70
_refine_diff_density_min -0.65
_refine_ls_extinction_method none
_refine_ls_goodness_of_fit_ref 1.19
_refine_ls_hydrogen_treatment constr
_refine_ls_number_constraints 96
_refine_ls_number_parameters 325
_refine_ls_number_reflns 5893
_refine_ls_number_restraints 0
_refine_ls_R_factor_all 0.0593
_refine_ls_R_factor_gt 0.0379
_refine_ls_shift/su_max 0.0283
_refine_ls_shift/su_mean 0.0007
_refine_ls_structure_factor_coef Fsqd
_refine_ls_weighting_details w=1/(\s^2^(I)+0.0016I^2^)
_refine_ls_weighting_scheme sigma
_refine_ls_wR_factor_gt 0.0941
_refine_ls_wR_factor_ref 0.1096
_reflns_number_gt 4325
_reflns_number_total 5893
_reflns_threshold_expression I>3\s(I)
_cod_data_source_file pk2426.cif
_cod_data_source_block I
_cod_original_sg_symbol_H-M 'P 21/c'
_cod_database_code 2235571
_cod_database_fobs_code 2235571

loop_
_symmetry_equiv_pos_site_id
_symmetry_equiv_pos_as_xyz
1 x,y,z
2 -x,y+1/2,-z+1/2
3 -x,-y,-z
4 x,-y+1/2,z+1/2

loop_
_atom_site_type_symbol
_atom_site_label
_atom_site_fract_x
_atom_site_fract_y
_atom_site_fract_z
_atom_site_U_iso_or_equiv
_atom_site_adp_type
_atom_site_calc_flag
_atom_site_refinement_flags
_atom_site_occupancy
_atom_site_symmetry_multiplicity
I I1 0.78044(3) 0.068800(9) 0.72718(4) 0.02639(13) Uani d . 1 4
Cu Cu1 0.59846(6) 0.079263(17) 0.39909(7) 0.0238(2) Uani d . 1 4
Br Br1 1.00314(6) 0.252746(15) 0.34867(7) 0.0330(2) Uani d . 1 4
P P1 0.41099(13) 0.11517(4) 0.35881(16) 0.0221(4) Uani d . 1 4
N N1 0.7265(4) 0.09533(11) 0.2668(5) 0.0210(14) Uani d . 1 4
N N2 0.6081(4) 0.02740(12) 0.2802(5) 0.0239(15) Uani d . 1 4
C C1 0.7562(5) 0.06704(13) 0.1899(6) 0.0246(18) Uani d . 1 4
C C2 0.6948(5) 0.02930(14) 0.1929(6) 0.0249(17) Uani d . 1 4
C C3 0.7260(5) -0.00216(14) 0.1148(6) 0.0277(18) Uani d . 1 4
C C4 0.6666(5) -0.03762(15) 0.1227(6) 0.032(2) Uani d . 1 4
C C5 0.5758(5) -0.03981(15) 0.2079(6) 0.0315(19) Uani d . 1 4
C C6 0.5512(5) -0.00660(14) 0.2856(6) 0.0275(18) Uani d . 1 4
C C7 0.7877(5) 0.13217(14) 0.2721(6) 0.0229(17) Uani d . 1 4
C C8 0.8508(5) 0.14430(14) 0.1607(6) 0.029(2) Uani d . 1 4
C C9 0.9133(5) 0.18024(15) 0.1828(6) 0.030(2) Uani d . 1 4
C C10 0.9110(5) 0.20401(14) 0.3131(6) 0.0259(18) Uani d . 1 4
C C11 0.8463(5) 0.19317(14) 0.4213(6) 0.0292(19) Uani d . 1 4
C C12 0.7854(5) 0.15713(14) 0.4002(6) 0.0257(18) Uani d . 1 4
C C13 0.4456(5) 0.16036(14) 0.4825(6) 0.0247(18) Uani d . 1 4
C C14 0.5628(5) 0.16325(14) 0.6392(6) 0.0270(19) Uani d . 1 4
C C15 0.5972(5) 0.19795(15) 0.7293(7) 0.033(2) Uani d . 1 4
C C16 0.5145(6) 0.23034(15) 0.6643(7) 0.035(2) Uani d . 1 4
C C17 0.3958(6) 0.22751(15) 0.5099(7) 0.037(2) Uani d . 1 4
C C18 0.3608(6) 0.19342(14) 0.4189(7) 0.033(2) Uani d . 1 4
C C19 0.3142(5) 0.13315(13) 0.1366(6) 0.0246(18) Uani d . 1 4
C C20 0.3927(5) 0.15205(14) 0.0564(6) 0.0274(19) Uani d . 1 4
C C21 0.3251(5) 0.16944(14) -0.1052(6) 0.029(2) Uani d . 1 4
C C22 0.1783(5) 0.16791(14) -0.1889(6) 0.031(2) Uani d . 1 4
C C23 0.1010(5) 0.14853(14) -0.1132(6) 0.0285(19) Uani d . 1 4
C C24 0.1677(5) 0.13116(14) 0.0487(6) 0.0271(19) Uani d . 1 4
C C25 0.2723(5) 0.09130(14) 0.4047(6) 0.0235(17) Uani d . 1 4
C C26 0.2011(5) 0.10822(14) 0.4975(6) 0.0248(18) Uani d . 1 4
C C27 0.0987(5) 0.08829(14) 0.5314(6) 0.0255(18) Uani d . 1 4
C C28 0.0620(5) 0.05149(14) 0.4687(6) 0.0265(18) Uani d . 1 4
C C29 0.1315(5) 0.03393(15) 0.3733(6) 0.030(2) Uani d . 1 4
C C30 0.2352(5) 0.05376(14) 0.3424(6) 0.0263(19) Uani d . 1 4
H H1 0.81789 0.070579 0.131067 0.0295 Uiso calc R 1 4
H H3 0.787927 0.000399 0.055749 0.0332 Uiso calc R 1 4
H H4 0.687643 -0.060078 0.070836 0.0387 Uiso calc R 1 4
H H5 0.53086 -0.063714 0.212969 0.0378 Uiso calc R 1 4
H H6 0.490079 -0.008491 0.346082 0.033 Uiso calc R 1 4
H H8 0.85054 0.127607 0.069147 0.0346 Uiso calc R 1 4
H H9 0.95784 0.188549 0.108178 0.0365 Uiso calc R 1 4
H H11 0.843766 0.210414 0.509557 0.0351 Uiso calc R 1 4
H H12 0.740691 0.149188 0.475133 0.0308 Uiso calc R 1 4
H H14 0.621452 0.141025 0.686939 0.0324 Uiso calc R 1 4
H H15 0.679671 0.199445 0.838399 0.0399 Uiso calc R 1 4
H H16 0.539722 0.254385 0.726113 0.0422 Uiso calc R 1 4
H H17 0.33634 0.249691 0.46463 0.0447 Uiso calc R. 1 4
H H18 0.277444 0.192115 0.310656 0.0391 Uiso calc R 1 4
H H20 0.494659 0.152842 0.114923 0.0329 Uiso calc R. 1 4
H H21 0.379189 0.182424 -0.158621 0.0346 Uiso calc R 1 4
H H22 0.129947 0.180362 -0.300197 0.0375 Uiso calc R 1 4
H H23 -0.000701 0.147118 -0.173989 0.0341 Uiso calc R 1 4
H H24 0.112699 0.117791 0.099932 0.0325 Uiso calc R 1 4
H H26 0.223603 0.134233 0.538479 0.0297 Uiso calc R 1 4
H H27 0.05353 0.100187 0.598676 0.0306 Uiso calc R 1 4
H H28 -0.010308 0.037787 0.48966 0.0318 Uiso calc R. 1 4
H H29 0.106618 0.008169 0.329775 0.0359 Uiso calc R 1 4
H H30 0.282097 0.041643 0.277593 0.0315 Uiso calc R 1 4

loop_
_atom_site_aniso_label
_atom_site_aniso_U_11
_atom_site_aniso_U_22
_atom_site_aniso_U_33
_atom_site_aniso_U_12
_atom_site_aniso_U_13
_atom_site_aniso_U_23
_atom_site_aniso_type_symbol
I1 0.03169(19) 0.02779(19) 0.02021(17) 0.00070(14) 0.01123(14) -0.00064(12) I
Cu1 0.0255(3) 0.0265(3) 0.0224(3) 0.0003(3) 0.0128(3) -0.0009(2) Cu
Br1 0.0418(3) 0.0281(3) 0.0311(3) -0.0068(2) 0.0171(3) -0.0001(2) Br
P1 0.0252(6) 0.0227(6) 0.0213(6) -0.0001(5) 0.0125(5) -0.0004(5) P
N1 0.022(2) 0.025(2) 0.0164(19) 0.0010(17) 0.0088(17) -0.0026(15) N
N2 0.025(2) 0.028(2) 0.0180(19) 0.0004(18) 0.0078(17) 0.0006(16) N
C1 0.024(2) 0.032(3) 0.020(2) 0.006(2) 0.012(2) 0.0057(19) C
C2 0.024(2) 0.032(3) 0.015(2) 0.001(2) 0.004(2) 0.0013(19) C
C3 0.031(3) 0.030(3) 0.022(2) 0.003(2) 0.010(2) -0.001(2) C
C4 0.045(3) 0.028(3) 0.020(2) 0.005(2) 0.010(2) -0.004(2) C
C5 0.033(3) 0.026(3) 0.027(3) -0.002(2) 0.004(2) 0.001(2) C
C6 0.027(3) 0.029(3) 0.021(2) -0.003(2) 0.005(2) 0.0006(19) C
C7 0.022(2) 0.028(3) 0.019(2) 0.001(2) 0.009(2) 0.0023(19) C
C8 0.040(3) 0.029(3) 0.022(3) 0.001(2) 0.018(2) -0.002(2) C
C9 0.035(3) 0.035(3) 0.027(3) 0.000(2) 0.019(2) 0.002(2) C
C10 0.028(3) 0.026(3) 0.022(2) -0.001(2) 0.008(2) 0.0009(19) C
C11 0.037(3) 0.030(3) 0.023(2) -0.002(2) 0.016(2) -0.005(2) C
C12 0.029(3) 0.030(3) 0.022(2) -0.002(2) 0.013(2) -0.0013(19) C
C13 0.029(3) 0.026(3) 0.024(2) -0.003(2) 0.016(2) -0.0022(19) C
C14 0.030(3) 0.028(3) 0.028(3) 0.001(2) 0.017(2) -0.002(2) C
C15 0.031(3) 0.039(3) 0.031(3) -0.005(2) 0.013(2) -0.007(2) C
C16 0.043(3) 0.023(3) 0.045(3) -0.003(2) 0.024(3) -0.008(2) C
C17 0.043(3) 0.022(3) 0.047(3) 0.000(2) 0.018(3) -0.004(2) C
C18 0.036(3) 0.028(3) 0.034(3) -0.001(2) 0.016(3) -0.001(2) C
C19 0.035(3) 0.019(2) 0.024(2) 0.002(2) 0.015(2) -0.0018(18) C
C20 0.027(3) 0.028(3) 0.030(3) -0.002(2) 0.014(2) 0.004(2) C
C21 0.038(3) 0.026(3) 0.030(3) 0.004(2) 0.021(2) 0.003(2) C
C22 0.043(3) 0.031(3) 0.020(2) 0.010(2) 0.012(2) 0.002(2) C
C23 0.029(3) 0.031(3) 0.025(3) 0.001(2) 0.010(2) -0.004(2) C
C24 0.032(3) 0.028(3) 0.025(3) 0.001(2) 0.015(2) -0.002(2) C
C25 0.025(2) 0.027(3) 0.019(2) -0.002(2) 0.009(2) 0.0028(18) C
C26 0.029(3) 0.024(3) 0.022(2) 0.000(2) 0.011(2) 0.0003(18) C
C27 0.025(2) 0.031(3) 0.024(2) 0.002(2) 0.013(2) -0.001(2) C
C28 0.023(2) 0.031(3) 0.025(2) -0.005(2) 0.009(2) 0.003(2) C
C29 0.035(3) 0.023(3) 0.032(3) 0.001(2) 0.013(2) -0.003(2) C
C30 0.029(3) 0.026(3) 0.026(3) 0.002(2) 0.014(2) -0.003(2) C

loop_
_atom_type_symbol
_atom_type_scat_dispersion_real
_atom_type_scat_dispersion_imag
_atom_type_scat_source
C 0.0033 0.0016 'International Tables Vol C tables 4.2.6.8 and 6.1.1.1'
H 0.0000 0.0000 'International Tables Vol C tables 4.2.6.8 and 6.1.1.1'
Br -0.2901 2.4595 'International Tables Vol C tables 4.2.6.8 and 6.1.1.1'
Cl 0.1484 0.1585 'International Tables Vol C tables 4.2.6.8 and 6.1.1.1'
Cu 0.3201 1.2651 'International Tables Vol C tables 4.2.6.8 and 6.1.1.1'
I -0.4742 1.8119 'International Tables Vol C tables 4.2.6.8 and 6.1.1.1'
N 0.0061 0.0033 'International Tables Vol C tables 4.2.6.8 and 6.1.1.1'
P 0.1023 0.0942 'International Tables Vol C tables 4.2.6.8 and 6.1.1.1'

loop_
_geom_angle_atom_site_label_1
_geom_angle_atom_site_label_2
_geom_angle_atom_site_label_3
_geom_angle
I1 Cu1 P1 116.08(4)
I1 Cu1 N1 104.61(8)
I1 Cu1 N2 103.06(9)
P1 Cu1 N1 117.84(11)
P1 Cu1 N2 128.86(10)
N1 Cu1 N2 79.31(17)
Cu1 P1 C13 116.28(16)
Cu1 P1 C19 115.2(2)
Cu1 P1 C25 115.14(16)
C13 P1 C19 100.5(2)
C13 P1 C25 104.8(3)
C19 P1 C25 102.9(2)
Cu1 N1 C1 113.1(3)
Cu1 N1 C7 125.9(3)
C1 N1 C7 120.8(5)
Cu1 N2 C2 112.6(3)
Cu1 N2 C6 130.1(4)
C2 N2 C6 117.1(4)
N1 C1 C2 119.0(5)
N1 C1 H1 120.4965
C2 C1 H1 120.4972
N2 C2 C1 115.8(5)
N2 C2 C3 123.1(5)
C1 C2 C3 121.1(5)
C2 C3 C4 119.1(6)
C2 C3 H3 120.4409
C4 C3 H3 120.442
C3 C4 C5 118.4(5)
C3 C4 H4 120.8107
C5 C4 H4 120.8119
C4 C5 C6 118.9(5)
C4 C5 H5 120.5658
C6 C5 H5 120.566
N2 C6 C5 123.4(6)
N2 C6 H6 118.315
C5 C6 H6 118.317
N1 C7 C8 124.8(4)
N1 C7 C12 116.0(5)
C8 C7 C12 119.2(5)
C7 C8 C9 120.0(5)
C7 C8 H8 120.0129
C9 C8 H8 120.0148
C8 C9 C10 119.2(6)
C8 C9 H9 120.3841
C10 C9 H9 120.3841
Br1 C10 C9 119.1(4)
Br1 C10 C11 119.0(4)
C9 C10 C11 121.9(5)
C10 C11 C12 118.7(5)
C10 C11 H11 120.6268
C12 C11 H11 120.6295
C7 C12 C11 120.9(5)
C7 C12 H12 119.5252
C11 C12 H12 119.5264
P1 C13 C14 119.5(4)
P1 C13 C18 122.6(3)
C14 C13 C18 117.8(4)
C13 C14 C15 120.7(4)
C13 C14 H14 119.66
C15 C14 H14 119.6609
C14 C15 C16 121.0(4)
C14 C15 H15 119.5162
C16 C15 H15 119.5164
C15 C16 C17 118.7(5)
C15 C16 H16 120.6387
C17 C16 H16 120.6398
C16 C17 C18 121.0(5)
C16 C17 H17 119.5157
C18 C17 H17 119.5157
C13 C18 C17 120.8(4)
C13 C18 H18 119.5977
C17 C18 H18 119.598
P1 C19 C20 117.8(3)
P1 C19 C24 123.0(4)
C20 C19 C24 119.1(4)
C19 C20 C21 120.9(5)
C19 C20 H20 119.5623
C21 C20 H20 119.5601
C20 C21 C22 119.1(5)
C20 C21 H21 120.4332
C22 C21 H21 120.4324
C21 C22 C23 120.3(4)
C21 C22 H22 119.8737
C23 C22 H22 119.8726
C22 C23 C24 121.0(5)
C22 C23 H23 119.4855
C24 C23 H23 119.4861
C19 C24 C23 119.6(5)
C19 C24 H24 120.2034
C23 C24 H24 120.2026
P1 C25 C26 124.2(4)
P1 C25 C30 117.5(4)
C26 C25 C30 118.3(5)
C25 C26 C27 121.5(4)
C25 C26 H26 119.2398
C27 C26 H26 119.2411
C26 C27 C28 119.9(5)
C26 C27 H27 120.0454
C28 C27 H27 120.0454
C27 C28 C29 119.6(5)
C27 C28 H28 120.2082
C29 C28 H28 120.2108
C28 C29 C30 120.2(5)
C28 C29 H29 119.904
C30 C29 H29 119.9041
C25 C30 C29 120.5(5)
C25 C30 H30 119.7526
C29 C30 H30 119.7517

loop_
_geom_bond_atom_site_label_1
_geom_bond_atom_site_label_2
_geom_bond_distance
_geom_bond_publ_flag
I1 Cu1 2.6386(7) y
Cu1 P1 2.2065(15) y
Cu1 N1 2.119(5) y
Cu1 N2 2.080(4) y
Br1 C10 1.903(5) ?
P1 C13 1.832(5) ?
P1 C19 1.823(4) ?
P1 C25 1.826(6) ?
N1 C1 1.279(7) ?
N1 C7 1.419(6) ?
N2 C2 1.371(7) ?
N2 C6 1.327(6) ?
C1 C2 1.460(7) ?
C1 H1 0.96 ?
C2 C3 1.377(7) ?
C3 C4 1.388(7) ?
C3 H3 0.96 ?
C4 C5 1.394(9) ?
C4 H4 0.96 ?
C5 C6 1.398(8) ?
C5 H5 0.96 ?
C6 H6 0.96 ?
C7 C8 1.405(8) ?
C7 C12 1.387(7) ?
C8 C9 1.381(7) ?
C8 H8 0.96 ?
C9 C10 1.377(8) ?
C9 H9 0.96 ?
C10 C11 1.381(8) ?
C11 C12 1.378(7) ?
C11 H11 0.96 ?
C12 H12 0.96 ?
C13 C14 1.374(6) ?
C13 C18 1.408(7) ?
C14 C15 1.388(7) ?
C14 H14 0.96 ?
C15 C16 1.380(7) ?
C15 H15 0.96 ?
C16 C17 1.370(7) ?
C16 H16 0.96 ?
C17 C18 1.373(7) ?
C17 H17 0.96 ?
C18 H18 0.96 ?
C19 C20 1.409(8) ?
C19 C24 1.384(7) ?
C20 C21 1.381(6) ?
C20 H20 0.96 ?
C21 C22 1.383(7) ?
C21 H21 0.96 ?
C22 C23 1.382(9) ?
C22 H22 0.96 ?
C23 C24 1.381(6) ?
C23 H23 0.96 ?
C24 H24 0.96 ?
C25 C26 1.399(8) ?
C25 C30 1.397(7) ?
C26 C27 1.386(8) ?
C26 H26 0.96 ?
C27 C28 1.374(7) ?
C27 H27 0.96 ?
C28 C29 1.413(8) ?
C28 H28 0.96 ?
C29 C30 1.384(8) ?
C29 H29 0.96 ?
C30 H30 0.96 ?
